data_4078184
loop_
_publ_author_name
'Feller, Moran'
'Diskin-Posner, Yael'
'Shimon, Linda J. W.'
'Ben-Ari, Eyal'
'Milstein, David'

_publ_section_title
;
 N--H Activation by Rh(I) via Metal--Ligand Cooperation
;
_journal_issue 11
_journal_name_full Organometallics
_journal_page_first 4083
_journal_page_last 4101
_journal_paper_doi 10.1021/om300248r
_journal_volume 31
_journal_year 2012
_chemical_formula_moiety 'C38 H70 N6 P2 Rh2, C3 H6 O, 2(B F4)'
_chemical_formula_sum 'C41 H76 B2 F8 N6 O P2 Rh2'
_chemical_formula_weight 1110.46
_chemical_name_systematic
; 
 ? 
;
_space_group_IT_number 14
_symmetry_cell_setting monoclinic
_symmetry_space_group_name_Hall '-P 2ybc'
_symmetry_space_group_name_H-M 'P 1 21/c 1'
_atom_sites_solution_hydrogens geom
_atom_sites_solution_primary direct
_atom_sites_solution_secondary difmap
_audit_creation_method SHELXL-97
_cell_angle_alpha 90.00
_cell_angle_beta 109.2640(14)
_cell_angle_gamma 90.00
_cell_formula_units_Z 4
_cell_length_a 18.5320(4)
_cell_length_b 15.3840(4)
_cell_length_c 18.8970(4)
_cell_measurement_reflns_used 10687
_cell_measurement_temperature 120(2)
_cell_measurement_theta_max 27.48
_cell_measurement_theta_min 2.55
_cell_volume 5085.8(2)
_computing_cell_refinement HKL
_computing_data_collection 'Collect package Bruker - Nonius'
_computing_data_reduction HKL
_computing_structure_refinement 'SHELXL-97 (Sheldrick, 1997)'
_computing_structure_solution 'SIR-97 (Altmore et al, 1994)'
_diffrn_ambient_temperature 120(2)
_diffrn_measured_fraction_theta_full .995
_diffrn_measured_fraction_theta_max .995
_diffrn_measurement_device_type 'Bruker - Nonius Kappa CCD'
_diffrn_measurement_method 'Phi and omega scans'
_diffrn_radiation_monochromator graphite
_diffrn_radiation_source 'fine-focus sealed tube'
_diffrn_radiation_type MoK\a
_diffrn_radiation_wavelength 0.71073
_diffrn_reflns_av_R_equivalents 0.0688
_diffrn_reflns_av_sigmaI/netI 0.0491
_diffrn_reflns_limit_h_max 21
_diffrn_reflns_limit_h_min -24
_diffrn_reflns_limit_k_max 19
_diffrn_reflns_limit_k_min -19
_diffrn_reflns_limit_l_max 24
_diffrn_reflns_limit_l_min -22
_diffrn_reflns_number 56613
_diffrn_reflns_theta_full 27.53
_diffrn_reflns_theta_max 27.53
_diffrn_reflns_theta_min 2.56
_exptl_absorpt_coefficient_mu 0.778
_exptl_absorpt_correction_T_max 0.9262
_exptl_absorpt_correction_T_min 0.8599
_exptl_absorpt_correction_type integration
_exptl_absorpt_process_details
;
Gaussian integration (Coppens, 1970)
;
_exptl_crystal_colour orange
_exptl_crystal_density_diffrn 1.450
_exptl_crystal_density_method 'not measured'
_exptl_crystal_description chunk
_exptl_crystal_F_000 2296
_exptl_crystal_size_max 0.20
_exptl_crystal_size_mid 0.10
_exptl_crystal_size_min 0.10
_refine_diff_density_max 1.090
_refine_diff_density_min -.719
_refine_diff_density_rms .121
_refine_ls_extinction_method none
_refine_ls_goodness_of_fit_ref 1.081
_refine_ls_hydrogen_treatment constr
_refine_ls_matrix_type full
_refine_ls_number_parameters 565
_refine_ls_number_reflns 11652
_refine_ls_number_restraints 0
_refine_ls_restrained_S_all 1.081
_refine_ls_R_factor_all 0.0602
_refine_ls_R_factor_gt 0.0392
_refine_ls_shift/su_max 0.002
_refine_ls_shift/su_mean 0.000
_refine_ls_structure_factor_coef Fsqd
_refine_ls_weighting_details 'calc w=1/[\s^2^(Fo^2^)+(0.0214P)^2^+6.9212P] where P=(Fo^2^+2Fc^2^)/3'
_refine_ls_weighting_scheme calc
_refine_ls_wR_factor_gt 0.0740
_refine_ls_wR_factor_ref 0.0806
_reflns_number_gt 9231
_reflns_number_total 11652
_reflns_threshold_expression >2sigma(I)
_cod_data_source_file om300248r_si_001.cif
_cod_data_source_block complex_1a
_cod_depositor_comments
;
The following automatic conversions were performed:

'_symmetry_cell_setting' value 'Monoclinic' changed to 'monoclinic'
according to the built-in table from CIF Core dictionary named
'cif_core.dic' version 2.4.1 from 2010-06-29.

Automatic conversion script
Id: cif_fix_values 1715 2011-07-08 13:25:40Z adriana 

 Adding value of _journal_page_last.
;
_cod_original_sg_symbol_Hall -P2ybc
_cod_original_sg_symbol_H-M P2(1)/c
_cod_database_code 4078184

loop_
_symmetry_equiv_pos_as_xyz
'x, y, z'
'-x, y+1/2, -z+1/2'
'-x, -y, -z'
'x, -y-1/2, z-1/2'

loop_
_atom_site_label
_atom_site_type_symbol
_atom_site_fract_x
_atom_site_fract_y
_atom_site_fract_z
_atom_site_U_iso_or_equiv
_atom_site_adp_type
_atom_site_occupancy
_atom_site_symmetry_multiplicity
_atom_site_calc_flag
_atom_site_refinement_flags
_atom_site_disorder_assembly
_atom_site_disorder_group
Rh1 Rh 0.262423(12) 1.017067(13) 0.912164(11) 0.01904(6) Uani 1 1 d . . .
P1 P 0.28189(4) 1.07534(5) 0.81168(4) 0.02147(15) Uani 1 1 d . . .
N1 N 0.24212(13) 0.99589(15) 1.01747(12) 0.0221(5) Uani 1 1 d . . .
N2 N 0.28876(13) 1.13697(14) 0.95469(12) 0.0214(5) Uani 1 1 d . . .
C1 C 0.33555(17) 1.17459(18) 0.85273(15) 0.0256(6) Uani 1 1 d . . .
H1A H 0.3910 1.1642 0.8643 0.031 Uiso 1 1 calc R . .
H1B H 0.3203 1.2228 0.8161 0.031 Uiso 1 1 calc R . .
C2 C 0.31996(16) 1.19929(18) 0.92261(15) 0.0237(6) Uani 1 1 d . . .
C3 C 0.33858(17) 1.28022(19) 0.95581(16) 0.0277(6) Uani 1 1 d . . .
H3 H 0.3599 1.3236 0.9329 0.033 Uiso 1 1 calc R . .
C4 C 0.32591(18) 1.2974(2) 1.02281(17) 0.0326(7) Uani 1 1 d . . .
H4 H 0.3379 1.3528 1.0458 0.039 Uiso 1 1 calc R . .
C5 C 0.29566(18) 1.2332(2) 1.05573(16) 0.0303(7) Uani 1 1 d . . .
H5 H 0.2881 1.2435 1.1024 0.036 Uiso 1 1 calc R . .
C6 C 0.27639(16) 1.15372(18) 1.02004(15) 0.0237(6) Uani 1 1 d . . .
C7 C 0.23720(17) 1.08431(19) 1.04918(16) 0.0273(6) Uani 1 1 d . . .
H7A H 0.1827 1.1001 1.0372 0.033 Uiso 1 1 calc R . .
H7B H 0.2603 1.0818 1.1044 0.033 Uiso 1 1 calc R . .
C8 C 0.19116(18) 1.11785(19) 0.74231(16) 0.0288(7) Uani 1 1 d . . .
C9 C 0.13353(19) 1.0430(2) 0.71489(19) 0.0378(8) Uani 1 1 d . . .
H9A H 0.1240 1.0160 0.7579 0.057 Uiso 1 1 calc R . .
H9B H 0.1545 0.9995 0.6891 0.057 Uiso 1 1 calc R . .
H9C H 0.0855 1.0658 0.6802 0.057 Uiso 1 1 calc R . .
C10 C 0.15716(19) 1.1832(2) 0.78415(18) 0.0354(7) Uani 1 1 d . . .
H10A H 0.1924 1.2321 0.8014 0.053 Uiso 1 1 calc R . .
H10B H 0.1493 1.1545 0.8274 0.053 Uiso 1 1 calc R . .
H10C H 0.1081 1.2045 0.7503 0.053 Uiso 1 1 calc R . .
C11 C 0.2030(2) 1.1634(2) 0.67485(17) 0.0383(8) Uani 1 1 d . . .
H11A H 0.1548 1.1895 0.6438 0.057 Uiso 1 1 calc R . .
H11B H 0.2200 1.1208 0.6451 0.057 Uiso 1 1 calc R . .
H11C H 0.2418 1.2089 0.6925 0.057 Uiso 1 1 calc R . .
C12 C 0.34601(17) 1.01975(19) 0.76757(16) 0.0261(6) Uani 1 1 d . . .
C13 C 0.30439(19) 0.9445(2) 0.71744(16) 0.0318(7) Uani 1 1 d . . .
H13A H 0.3416 0.9083 0.7042 0.048 Uiso 1 1 calc R . .
H13B H 0.2671 0.9678 0.6717 0.048 Uiso 1 1 calc R . .
H13C H 0.2779 0.9092 0.7444 0.048 Uiso 1 1 calc R . .
C14 C 0.41185(17) 0.9828(2) 0.83450(17) 0.0317(7) Uani 1 1 d . . .
H14A H 0.3909 0.9433 0.8635 0.048 Uiso 1 1 calc R . .
H14B H 0.4387 1.0307 0.8667 0.048 Uiso 1 1 calc R . .
H14C H 0.4477 0.9511 0.8158 0.048 Uiso 1 1 calc R . .
C15 C 0.3808(2) 1.0801(2) 0.7220(2) 0.0406(8) Uani 1 1 d . . .
H15A H 0.4194 1.0482 0.7074 0.061 Uiso 1 1 calc R . .
H15B H 0.4046 1.1304 0.7527 0.061 Uiso 1 1 calc R . .
H15C H 0.3404 1.1001 0.6769 0.061 Uiso 1 1 calc R . .
C16 C 0.16918(16) 0.94718(19) 1.00839(16) 0.0273(6) Uani 1 1 d . . .
H16A H 0.1586 0.9495 1.0564 0.033 Uiso 1 1 calc R . .
H16B H 0.1767 0.8854 0.9979 0.033 Uiso 1 1 calc R . .
C17 C 0.09983(17) 0.9816(2) 0.94653(18) 0.0330(7) Uani 1 1 d . . .
H17A H 0.0887 1.0409 0.9587 0.049 Uiso 1 1 calc R . .
H17B H 0.0557 0.9442 0.9419 0.049 Uiso 1 1 calc R . .
H17C H 0.1103 0.9818 0.8990 0.049 Uiso 1 1 calc R . .
C18 C 0.30526(17) 0.9452(2) 1.07154(16) 0.0291(6) Uani 1 1 d . . .
H18A H 0.3050 0.8856 1.0518 0.035 Uiso 1 1 calc R . .
H18B H 0.2951 0.9408 1.1197 0.035 Uiso 1 1 calc R . .
C19 C 0.38399(18) 0.9842(2) 1.08628(18) 0.0371(8) Uani 1 1 d . . .
H19A H 0.3944 0.9897 1.0389 0.056 Uiso 1 1 calc R . .
H19B H 0.4225 0.9464 1.1204 0.056 Uiso 1 1 calc R . .
H19C H 0.3860 1.0418 1.1091 0.056 Uiso 1 1 calc R . .
Rh2 Rh 0.218088(12) 0.710726(13) 0.827751(12) 0.02005(6) Uani 1 1 d . . .
P2 P 0.32976(4) 0.65100(5) 0.89573(4) 0.02150(15) Uani 1 1 d . . .
N3 N 0.10737(13) 0.73947(15) 0.74508(12) 0.0233(5) Uani 1 1 d . . .
N4 N 0.19076(13) 0.58931(15) 0.78927(12) 0.0228(5) Uani 1 1 d . . .
C21 C 0.30500(17) 0.53429(18) 0.88387(16) 0.0268(6) Uani 1 1 d . . .
H21A H 0.3498 0.5005 0.8819 0.032 Uiso 1 1 calc R . .
H21B H 0.2910 0.5134 0.9272 0.032 Uiso 1 1 calc R . .
C22 C 0.23919(17) 0.52056(18) 0.81288(16) 0.0257(6) Uani 1 1 d . . .
C23 C 0.22473(18) 0.4430(2) 0.77402(17) 0.0306(7) Uani 1 1 d . . .
H23 H 0.2594 0.3959 0.7900 0.037 Uiso 1 1 calc R . .
C24 C 0.15979(18) 0.4339(2) 0.71184(17) 0.0324(7) Uani 1 1 d . . .
H24 H 0.1501 0.3810 0.6843 0.039 Uiso 1 1 calc R . .
C25 C 0.10912(18) 0.5027(2) 0.69032(17) 0.0309(7) Uani 1 1 d . . .
H25 H 0.0636 0.4971 0.6485 0.037 Uiso 1 1 calc R . .
C26 C 0.12537(17) 0.58003(19) 0.73029(15) 0.0258(6) Uani 1 1 d . . .
C27 C 0.07042(17) 0.65427(19) 0.71496(17) 0.0292(7) Uani 1 1 d . . .
H27A H 0.0304 0.6414 0.7375 0.035 Uiso 1 1 calc R . .
H27B H 0.0451 0.6596 0.6601 0.035 Uiso 1 1 calc R . .
C28 C 0.36582(17) 0.66781(19) 1.00010(16) 0.0275(6) Uani 1 1 d . . .
C29 C 0.29448(19) 0.6794(2) 1.02391(17) 0.0339(7) Uani 1 1 d . . .
H29A H 0.2625 0.6272 1.0105 0.051 Uiso 1 1 calc R . .
H29B H 0.2652 0.7299 0.9981 0.051 Uiso 1 1 calc R . .
H29C H 0.3103 0.6884 1.0782 0.051 Uiso 1 1 calc R . .
C30 C 0.41435(17) 0.7511(2) 1.01995(16) 0.0303(7) Uani 1 1 d . . .
H30A H 0.4253 0.7646 1.0731 0.045 Uiso 1 1 calc R . .
H30B H 0.3862 0.7994 0.9894 0.045 Uiso 1 1 calc R . .
H30C H 0.4625 0.7422 1.0100 0.045 Uiso 1 1 calc R . .
C31 C 0.41152(19) 0.5897(2) 1.04338(17) 0.0361(7) Uani 1 1 d . . .
H31A H 0.4297 0.6026 1.0972 0.054 Uiso 1 1 calc R . .
H31B H 0.4554 0.5786 1.0266 0.054 Uiso 1 1 calc R . .
H31C H 0.3786 0.5382 1.0339 0.054 Uiso 1 1 calc R . .
C32 C 0.40782(16) 0.66151(19) 0.85338(16) 0.0274(6) Uani 1 1 d . . .
C33 C 0.42418(18) 0.7572(2) 0.84388(19) 0.0350(7) Uani 1 1 d . . .
H33A H 0.4464 0.7842 0.8933 0.052 Uiso 1 1 calc R . .
H33B H 0.3764 0.7869 0.8162 0.052 Uiso 1 1 calc R . .
H33C H 0.4602 0.7620 0.8160 0.052 Uiso 1 1 calc R . .
C34 C 0.48133(18) 0.6137(2) 0.89738(18) 0.0364(7) Uani 1 1 d . . .
H34A H 0.5182 0.6181 0.8705 0.055 Uiso 1 1 calc R . .
H34B H 0.4698 0.5523 0.9026 0.055 Uiso 1 1 calc R . .
H34C H 0.5030 0.6399 0.9472 0.055 Uiso 1 1 calc R . .
C35 C 0.37640(19) 0.6210(2) 0.77392(17) 0.0360(7) Uani 1 1 d . . .
H35A H 0.4124 0.6320 0.7468 0.054 Uiso 1 1 calc R . .
H35B H 0.3268 0.6471 0.7465 0.054 Uiso 1 1 calc R . .
H35C H 0.3701 0.5581 0.7782 0.054 Uiso 1 1 calc R . .
C36 C 0.05560(17) 0.7899(2) 0.77618(17) 0.0327(7) Uani 1 1 d . . .
H36A H 0.0038 0.7908 0.7384 0.039 Uiso 1 1 calc R . .
H36B H 0.0740 0.8507 0.7843 0.039 Uiso 1 1 calc R . .
C37 C 0.05000(19) 0.7549(3) 0.84878(18) 0.0439(9) Uani 1 1 d . . .
H37A H 0.0322 0.6945 0.8416 0.066 Uiso 1 1 calc R . .
H37B H 0.0138 0.7902 0.8643 0.066 Uiso 1 1 calc R . .
H37C H 0.1004 0.7573 0.8876 0.066 Uiso 1 1 calc R . .
C38 C 0.11835(17) 0.79185(19) 0.68254(16) 0.0278(6) Uani 1 1 d . . .
H38A H 0.1375 0.8502 0.7019 0.033 Uiso 1 1 calc R . .
H38B H 0.0681 0.7996 0.6430 0.033 Uiso 1 1 calc R . .
C39 C 0.17319(19) 0.7516(2) 0.64774(17) 0.0359(7) Uani 1 1 d . . .
H39A H 0.2243 0.7482 0.6854 0.054 Uiso 1 1 calc R . .
H39B H 0.1752 0.7874 0.6056 0.054 Uiso 1 1 calc R . .
H39C H 0.1556 0.6930 0.6298 0.054 Uiso 1 1 calc R . .
N5 N 0.24561(13) 0.89928(15) 0.87823(12) 0.0205(5) Uani 1 1 d . . .
N6 N 0.23857(12) 0.82901(15) 0.86103(12) 0.0211(5) Uani 1 1 d . . .
B1 B 0.5746(2) 0.8524(3) 0.7212(2) 0.0353(4) Uani 1 1 d . . .
F1 F 0.58980(10) 0.87939(12) 0.65652(9) 0.0353(4) Uani 1 1 d . . .
F2 F 0.53109(12) 0.77778(13) 0.70549(11) 0.0464(5) Uani 1 1 d . . .
F3 F 0.53720(13) 0.91752(14) 0.74425(12) 0.0545(6) Uani 1 1 d . . .
F4 F 0.64477(11) 0.83389(15) 0.77586(11) 0.0522(5) Uani 1 1 d . . .
B2 B 0.9625(2) 0.7849(3) 1.0008(2) 0.0449(4) Uani 1 1 d . . .
F5 F 0.91800(11) 0.82286(14) 0.93357(10) 0.0449(4) Uani 1 1 d . . .
F6 F 0.92414(12) 0.78900(13) 1.05251(11) 0.0471(5) Uani 1 1 d . . .
F7 F 1.02955(12) 0.83099(18) 1.02817(12) 0.0677(7) Uani 1 1 d . . .
F8 F 0.97695(14) 0.69919(15) 0.98862(13) 0.0625(6) Uani 1 1 d . . .
O1 O 0.78534(19) 0.5296(2) 0.9895(2) 0.0738(9) Uani 1 1 d . A .
C41 C 0.8516(3) 0.5315(3) 1.0280(2) 0.0544(10) Uani 1 1 d . . .
C42A C 0.8690(6) 0.5986(6) 1.0901(4) 0.0544(10) Uani 0.602(18) 1 d P A 1
H42A H 0.8211 0.6240 1.0917 0.082 Uiso 0.602(18) 1 calc PR A 1
H42B H 0.9013 0.6444 1.0806 0.082 Uiso 0.602(18) 1 calc PR A 1
H42C H 0.8958 0.5706 1.1383 0.082 Uiso 0.602(18) 1 calc PR A 1
C42B C 0.9006(11) 0.5704(12) 1.0997(8) 0.070(4) Uiso 0.398(18) 1 d P A 2
H42D H 0.9350 0.6133 1.0895 0.106 Uiso 0.398(18) 1 calc PR A 2
H42E H 0.9308 0.5247 1.1322 0.106 Uiso 0.398(18) 1 calc PR A 2
H42F H 0.8683 0.5990 1.1246 0.106 Uiso 0.398(18) 1 calc PR A 2
C43 C 0.9061(4) 0.4804(5) 1.0049(5) 0.137(3) Uani 1 1 d . A .
H43A H 0.8795 0.4517 0.9571 0.205 Uiso 1 1 calc R . .
H43B H 0.9293 0.4363 1.0431 0.205 Uiso 1 1 calc R . .
H43C H 0.9460 0.5186 0.9991 0.205 Uiso 1 1 calc R . .

loop_
_atom_site_aniso_label
_atom_site_aniso_U_11
_atom_site_aniso_U_22
_atom_site_aniso_U_33
_atom_site_aniso_U_23
_atom_site_aniso_U_13
_atom_site_aniso_U_12
Rh1 0.02229(11) 0.01750(10) 0.01933(11) -0.00083(8) 0.00957(9) -0.00122(8)
P1 0.0272(4) 0.0190(3) 0.0209(3) -0.0013(3) 0.0116(3) -0.0027(3)
N1 0.0222(12) 0.0237(12) 0.0227(11) -0.0004(9) 0.0105(10) 0.0009(9)
N2 0.0230(12) 0.0203(11) 0.0227(12) -0.0012(9) 0.0098(10) 0.0001(9)
C1 0.0342(16) 0.0208(13) 0.0262(14) -0.0033(12) 0.0158(13) -0.0077(12)
C2 0.0222(14) 0.0244(14) 0.0254(14) 0.0027(12) 0.0093(12) 0.0001(11)
C3 0.0322(16) 0.0250(15) 0.0284(15) -0.0008(12) 0.0133(13) -0.0039(12)
C4 0.0421(19) 0.0247(15) 0.0320(16) -0.0094(13) 0.0137(14) -0.0067(14)
C5 0.0374(17) 0.0305(16) 0.0263(15) -0.0074(13) 0.0151(14) -0.0019(13)
C6 0.0249(15) 0.0255(14) 0.0223(14) -0.0007(12) 0.0099(12) 0.0024(12)
C7 0.0325(16) 0.0272(15) 0.0265(15) -0.0025(12) 0.0154(13) 0.0002(12)
C8 0.0339(17) 0.0254(15) 0.0250(15) 0.0065(12) 0.0069(13) 0.0031(13)
C9 0.0348(18) 0.0354(18) 0.0373(18) 0.0036(15) 0.0037(15) -0.0034(14)
C10 0.0339(18) 0.0343(17) 0.0379(17) 0.0050(14) 0.0116(15) 0.0052(14)
C11 0.052(2) 0.0330(17) 0.0272(16) 0.0065(14) 0.0102(15) 0.0015(16)
C12 0.0353(17) 0.0246(14) 0.0255(14) -0.0039(12) 0.0195(13) -0.0024(13)
C13 0.0449(19) 0.0272(15) 0.0270(15) -0.0061(13) 0.0166(14) -0.0023(14)
C14 0.0284(16) 0.0325(16) 0.0383(17) -0.0070(14) 0.0166(14) 0.0001(13)
C15 0.055(2) 0.0317(17) 0.050(2) -0.0022(16) 0.0378(18) -0.0081(16)
C16 0.0299(16) 0.0264(15) 0.0300(15) 0.0041(12) 0.0157(13) -0.0007(12)
C17 0.0242(16) 0.0347(17) 0.0408(17) 0.0051(15) 0.0119(14) -0.0002(13)
C18 0.0297(16) 0.0329(16) 0.0234(14) 0.0047(13) 0.0071(13) 0.0033(13)
C19 0.0297(17) 0.046(2) 0.0313(16) 0.0015(15) 0.0042(14) 0.0021(15)
Rh2 0.02059(11) 0.01778(10) 0.02047(11) -0.00079(8) 0.00499(9) -0.00078(8)
P2 0.0222(4) 0.0186(3) 0.0220(3) -0.0012(3) 0.0051(3) 0.0010(3)
N3 0.0214(12) 0.0238(12) 0.0227(11) 0.0015(10) 0.0045(10) -0.0004(10)
N4 0.0248(13) 0.0203(11) 0.0224(12) -0.0020(10) 0.0066(10) -0.0016(10)
C21 0.0310(16) 0.0185(14) 0.0286(15) -0.0003(12) 0.0069(13) 0.0003(12)
C22 0.0288(16) 0.0210(14) 0.0263(14) -0.0006(12) 0.0078(12) -0.0038(12)
C23 0.0337(17) 0.0244(15) 0.0350(16) -0.0036(13) 0.0132(14) -0.0014(13)
C24 0.0410(19) 0.0267(16) 0.0303(16) -0.0104(13) 0.0128(14) -0.0093(14)
C25 0.0302(17) 0.0346(17) 0.0256(15) -0.0039(13) 0.0061(13) -0.0082(13)
C26 0.0277(16) 0.0276(15) 0.0214(13) -0.0005(12) 0.0073(12) -0.0069(12)
C27 0.0254(16) 0.0281(15) 0.0288(15) 0.0030(13) 0.0017(13) -0.0058(12)
C28 0.0265(15) 0.0280(15) 0.0235(14) 0.0003(12) 0.0021(12) 0.0036(12)
C29 0.0394(18) 0.0362(17) 0.0265(15) -0.0022(14) 0.0112(14) -0.0002(14)
C30 0.0303(16) 0.0306(16) 0.0258(15) -0.0058(13) 0.0036(13) -0.0015(13)
C31 0.0402(19) 0.0317(17) 0.0285(16) 0.0027(14) 0.0007(14) 0.0047(14)
C32 0.0251(15) 0.0277(15) 0.0314(15) -0.0022(13) 0.0122(13) 0.0019(12)
C33 0.0316(17) 0.0353(17) 0.0444(18) -0.0022(15) 0.0211(15) -0.0016(14)
C34 0.0297(17) 0.0398(18) 0.0400(18) -0.0042(15) 0.0121(15) 0.0076(14)
C35 0.0355(18) 0.0415(18) 0.0336(17) -0.0056(15) 0.0147(15) 0.0024(15)
C36 0.0223(15) 0.0390(18) 0.0358(16) -0.0063(14) 0.0083(13) 0.0024(13)
C37 0.0302(18) 0.069(3) 0.0361(17) -0.0062(18) 0.0165(15) -0.0016(18)
C38 0.0282(16) 0.0270(15) 0.0241(14) 0.0049(12) 0.0032(12) -0.0043(12)
C39 0.0382(18) 0.0426(19) 0.0277(15) 0.0022(15) 0.0118(14) -0.0032(15)
N5 0.0204(12) 0.0231(12) 0.0190(11) 0.0002(10) 0.0081(10) -0.0016(9)
N6 0.0195(12) 0.0243(13) 0.0193(11) 0.0022(10) 0.0062(10) -0.0014(10)
B1 0.0388(9) 0.0395(9) 0.0316(8) 0.0036(7) 0.0168(7) 0.0026(7)
F1 0.0388(9) 0.0395(9) 0.0316(8) 0.0036(7) 0.0168(7) 0.0026(7)
F2 0.0473(12) 0.0377(11) 0.0530(12) 0.0045(9) 0.0148(10) -0.0080(9)
F3 0.0672(15) 0.0488(13) 0.0585(13) -0.0116(11) 0.0356(12) 0.0145(11)
F4 0.0412(12) 0.0668(14) 0.0382(11) 0.0085(10) -0.0009(9) 0.0023(11)
B2 0.0452(11) 0.0545(11) 0.0288(8) 0.0039(8) 0.0039(8) 0.0183(9)
F5 0.0452(11) 0.0545(11) 0.0288(8) 0.0039(8) 0.0039(8) 0.0183(9)
F6 0.0572(13) 0.0495(12) 0.0420(11) -0.0007(10) 0.0263(10) -0.0025(10)
F7 0.0436(13) 0.103(2) 0.0435(12) 0.0229(13) -0.0033(10) -0.0276(13)
F8 0.0821(17) 0.0486(13) 0.0652(14) 0.0086(11) 0.0358(13) 0.0276(12)
O1 0.065(2) 0.0518(18) 0.097(2) 0.0129(17) 0.0161(19) -0.0081(15)
C41 0.056(2) 0.054(2) 0.052(2) 0.0043(17) 0.0174(19) -0.0185(19)
C42A 0.056(2) 0.054(2) 0.052(2) 0.0043(17) 0.0174(19) -0.0185(19)
C43 0.084(5) 0.151(7) 0.185(8) -0.011(6) 0.057(5) 0.028(5)

loop_
_atom_type_symbol
_atom_type_description
_atom_type_scat_dispersion_real
_atom_type_scat_dispersion_imag
_atom_type_scat_source
C C .0033 .0016 'International Tables Vol C Tables 4.2.6.8 and 6.1.1.4'
H H .0000 .0000 'International Tables Vol C Tables 4.2.6.8 and 6.1.1.4'
N N .0061 .0033 'International Tables Vol C Tables 4.2.6.8 and 6.1.1.4'
P P .1023 .0942 'International Tables Vol C Tables 4.2.6.8 and 6.1.1.4'
Rh Rh -1.1178 .9187 'International Tables Vol C Tables 4.2.6.8 and 6.1.1.4'
B B .0013 .0007 'International Tables Vol C Tables 4.2.6.8 and 6.1.1.4'
F F .0171 .0103 'International Tables Vol C Tables 4.2.6.8 and 6.1.1.4'
O O .0106 .0060 'International Tables Vol C Tables 4.2.6.8 and 6.1.1.4'

loop_
_exptl_crystal_face_index_h
_exptl_crystal_face_index_k
_exptl_crystal_face_index_l
_exptl_crystal_face_perp_dist
1 0 0 0.050
-1 0 0 0.110
0 1 0 0.050
0 -1 0 0.090
1 0 19 0.100
-1 0 -19 0.180
1 -8 8 0.085
0 4 5 0.077
-1 7 -9 0.129
0 -2 -3 0.163
-7 2 8 0.133
3 -1 -4 0.162

loop_
_geom_angle_atom_site_label_1
_geom_angle_atom_site_label_2
_geom_angle_atom_site_label_3
_geom_angle
N5 Rh1 N2 174.86(9)
N5 Rh1 N1 96.14(9)
N2 Rh1 N1 82.16(9)
N5 Rh1 P1 98.58(7)
N2 Rh1 P1 83.42(7)
N1 Rh1 P1 164.98(6)
C1 P1 C12 103.43(13)
C1 P1 C8 103.85(14)
C12 P1 C8 113.78(13)
C1 P1 Rh1 100.96(9)
C12 P1 Rh1 120.02(10)
C8 P1 Rh1 112.02(10)
C18 N1 C7 109.7(2)
C18 N1 C16 106.8(2)
C7 N1 C16 109.0(2)
C18 N1 Rh1 111.85(17)
C7 N1 Rh1 106.38(16)
C16 N1 Rh1 113.04(16)
C6 N2 C2 119.8(2)
C6 N2 Rh1 116.64(18)
C2 N2 Rh1 123.51(18)
C2 C1 P1 110.36(19)
C2 C1 H1A 109.6
P1 C1 H1A 109.6
C2 C1 H1B 109.6
P1 C1 H1B 109.6
H1A C1 H1B 108.1
N2 C2 C3 120.7(3)
N2 C2 C1 116.7(2)
C3 C2 C1 122.6(3)
C2 C3 C4 119.5(3)
C2 C3 H3 120.2
C4 C3 H3 120.2
C5 C4 C3 119.4(3)
C5 C4 H4 120.3
C3 C4 H4 120.3
C4 C5 C6 119.3(3)
C4 C5 H5 120.3
C6 C5 H5 120.3
N2 C6 C5 121.2(3)
N2 C6 C7 116.7(2)
C5 C6 C7 122.0(2)
C6 C7 N1 113.5(2)
C6 C7 H7A 108.9
N1 C7 H7A 108.9
C6 C7 H7B 108.9
N1 C7 H7B 108.9
H7A C7 H7B 107.7
C11 C8 C10 109.0(3)
C11 C8 C9 109.6(3)
C10 C8 C9 107.8(3)
C11 C8 P1 113.5(2)
C10 C8 P1 107.1(2)
C9 C8 P1 109.7(2)
C8 C9 H9A 109.5
C8 C9 H9B 109.5
H9A C9 H9B 109.5
C8 C9 H9C 109.5
H9A C9 H9C 109.5
H9B C9 H9C 109.5
C8 C10 H10A 109.5
C8 C10 H10B 109.5
H10A C10 H10B 109.5
C8 C10 H10C 109.5
H10A C10 H10C 109.5
H10B C10 H10C 109.5
C8 C11 H11A 109.5
C8 C11 H11B 109.5
H11A C11 H11B 109.5
C8 C11 H11C 109.5
H11A C11 H11C 109.5
H11B C11 H11C 109.5
C13 C12 C15 109.1(2)
C13 C12 C14 109.2(2)
C15 C12 C14 108.4(3)
C13 C12 P1 110.9(2)
C15 C12 P1 114.7(2)
C14 C12 P1 104.45(18)
C12 C13 H13A 109.5
C12 C13 H13B 109.5
H13A C13 H13B 109.5
C12 C13 H13C 109.5
H13A C13 H13C 109.5
H13B C13 H13C 109.5
C12 C14 H14A 109.5
C12 C14 H14B 109.5
H14A C14 H14B 109.5
C12 C14 H14C 109.5
H14A C14 H14C 109.5
H14B C14 H14C 109.5
C12 C15 H15A 109.5
C12 C15 H15B 109.5
H15A C15 H15B 109.5
C12 C15 H15C 109.5
H15A C15 H15C 109.5
H15B C15 H15C 109.5
N1 C16 C17 114.5(2)
N1 C16 H16A 108.6
C17 C16 H16A 108.6
N1 C16 H16B 108.6
C17 C16 H16B 108.6
H16A C16 H16B 107.6
C16 C17 H17A 109.5
C16 C17 H17B 109.5
H17A C17 H17B 109.5
C16 C17 H17C 109.5
H17A C17 H17C 109.5
H17B C17 H17C 109.5
N1 C18 C19 114.1(2)
N1 C18 H18A 108.7
C19 C18 H18A 108.7
N1 C18 H18B 108.7
C19 C18 H18B 108.7
H18A C18 H18B 107.6
C18 C19 H19A 109.5
C18 C19 H19B 109.5
H19A C19 H19B 109.5
C18 C19 H19C 109.5
H19A C19 H19C 109.5
H19B C19 H19C 109.5
N6 Rh2 N4 176.75(9)
N6 Rh2 N3 94.60(9)
N4 Rh2 N3 82.16(9)
N6 Rh2 P2 98.93(7)
N4 Rh2 P2 84.32(7)
N3 Rh2 P2 165.67(6)
C21 P2 C32 103.14(14)
C21 P2 C28 104.41(13)
C32 P2 C28 112.22(13)
C21 P2 Rh2 100.57(10)
C32 P2 Rh2 114.59(10)
C28 P2 Rh2 119.10(10)
C36 N3 C38 107.6(2)
C36 N3 C27 109.3(2)
C38 N3 C27 109.5(2)
C36 N3 Rh2 113.48(17)
C38 N3 Rh2 109.53(17)
C27 N3 Rh2 107.40(17)
C26 N4 C22 120.0(2)
C26 N4 Rh2 116.47(19)
C22 N4 Rh2 122.89(18)
C22 C21 P2 109.94(19)
C22 C21 H21A 109.7
P2 C21 H21A 109.7
C22 C21 H21B 109.7
P2 C21 H21B 109.7
H21A C21 H21B 108.2
N4 C22 C23 120.3(3)
N4 C22 C21 115.9(2)
C23 C22 C21 123.7(3)
C22 C23 C24 120.1(3)
C22 C23 H23 119.9
C24 C23 H23 119.9
C23 C24 C25 119.1(3)
C23 C24 H24 120.4
C25 C24 H24 120.4
C24 C25 C26 119.4(3)
C24 C25 H25 120.3
C26 C25 H25 120.3
N4 C26 C25 120.8(3)
N4 C26 C27 116.5(2)
C25 C26 C27 122.6(3)
C26 C27 N3 113.4(2)
C26 C27 H27A 108.9
N3 C27 H27A 108.9
C26 C27 H27B 108.9
N3 C27 H27B 108.9
H27A C27 H27B 107.7
C30 C28 C31 110.2(2)
C30 C28 C29 108.7(2)
C31 C28 C29 108.0(3)
C30 C28 P2 110.3(2)
C31 C28 P2 113.1(2)
C29 C28 P2 106.26(19)
C28 C29 H29A 109.5
C28 C29 H29B 109.5
H29A C29 H29B 109.5
C28 C29 H29C 109.5
H29A C29 H29C 109.5
H29B C29 H29C 109.5
C28 C30 H30A 109.5
C28 C30 H30B 109.5
H30A C30 H30B 109.5
C28 C30 H30C 109.5
H30A C30 H30C 109.5
H30B C30 H30C 109.5
C28 C31 H31A 109.5
C28 C31 H31B 109.5
H31A C31 H31B 109.5
C28 C31 H31C 109.5
H31A C31 H31C 109.5
H31B C31 H31C 109.5
C33 C32 C34 110.6(3)
C33 C32 C35 107.5(3)
C34 C32 C35 108.4(2)
C33 C32 P2 110.1(2)
C34 C32 P2 113.6(2)
C35 C32 P2 106.4(2)
C32 C33 H33A 109.5
C32 C33 H33B 109.5
H33A C33 H33B 109.5
C32 C33 H33C 109.5
H33A C33 H33C 109.5
H33B C33 H33C 109.5
C32 C34 H34A 109.5
C32 C34 H34B 109.5
H34A C34 H34B 109.5
C32 C34 H34C 109.5
H34A C34 H34C 109.5
H34B C34 H34C 109.5
C32 C35 H35A 109.5
C32 C35 H35B 109.5
H35A C35 H35B 109.5
C32 C35 H35C 109.5
H35A C35 H35C 109.5
H35B C35 H35C 109.5
N3 C36 C37 114.7(3)
N3 C36 H36A 108.6
C37 C36 H36A 108.6
N3 C36 H36B 108.6
C37 C36 H36B 108.6
H36A C36 H36B 107.6
C36 C37 H37A 109.5
C36 C37 H37B 109.5
H37A C37 H37B 109.5
C36 C37 H37C 109.5
H37A C37 H37C 109.5
H37B C37 H37C 109.5
N3 C38 C39 114.1(2)
N3 C38 H38A 108.7
C39 C38 H38A 108.7
N3 C38 H38B 108.7
C39 C38 H38B 108.7
H38A C38 H38B 107.6
C38 C39 H39A 109.5
C38 C39 H39B 109.5
H39A C39 H39B 109.5
C38 C39 H39C 109.5
H39A C39 H39C 109.5
H39B C39 H39C 109.5
N6 N5 Rh1 176.8(2)
N5 N6 Rh2 175.5(2)
F3 B1 F2 110.8(3)
F3 B1 F4 111.0(3)
F2 B1 F4 108.9(3)
F3 B1 F1 109.2(3)
F2 B1 F1 109.3(3)
F4 B1 F1 107.4(3)
F7 B2 F8 110.7(3)
F7 B2 F6 108.7(3)
F8 B2 F6 109.4(3)
F7 B2 F5 108.5(3)
F8 B2 F5 109.7(3)
F6 B2 F5 109.7(3)
O1 C41 C43 118.5(5)
O1 C41 C42B 139.0(9)
C43 C41 C42B 102.5(9)
O1 C41 C42A 113.4(6)
C43 C41 C42A 127.5(6)
C41 C42A H42A 109.5
C41 C42A H42B 109.5
C41 C42A H42C 109.5
C41 C42B H42D 109.5
C41 C42B H42E 109.5
H42D C42B H42E 109.5
C41 C42B H42F 109.5
H42D C42B H42F 109.5
H42E C42B H42F 109.5
C41 C43 H43A 109.5
C41 C43 H43B 109.5
H43A C43 H43B 109.5
C41 C43 H43C 109.5
H43A C43 H43C 109.5
H43B C43 H43C 109.5

loop_
_geom_bond_atom_site_label_1
_geom_bond_atom_site_label_2
_geom_bond_distance
Rh1 N5 1.913(2)
Rh1 N2 2.007(2)
Rh1 N1 2.168(2)
Rh1 P1 2.2342(7)
P1 C1 1.847(3)
P1 C12 1.869(3)
P1 C8 1.876(3)
N1 C18 1.494(4)
N1 C7 1.501(4)
N1 C16 1.505(4)
N2 C6 1.353(3)
N2 C2 1.361(4)
C1 C2 1.491(4)
C1 H1A 0.9900
C1 H1B 0.9900
C2 C3 1.386(4)
C3 C4 1.387(4)
C3 H3 0.9500
C4 C5 1.380(4)
C4 H4 0.9500
C5 C6 1.385(4)
C5 H5 0.9500
C6 C7 1.495(4)
C7 H7A 0.9900
C7 H7B 0.9900
C8 C11 1.533(4)
C8 C10 1.536(4)
C8 C9 1.539(4)
C9 H9A 0.9800
C9 H9B 0.9800
C9 H9C 0.9800
C10 H10A 0.9800
C10 H10B 0.9800
C10 H10C 0.9800
C11 H11A 0.9800
C11 H11B 0.9800
C11 H11C 0.9800
C12 C13 1.533(4)
C12 C15 1.545(4)
C12 C14 1.547(4)
C13 H13A 0.9800
C13 H13B 0.9800
C13 H13C 0.9800
C14 H14A 0.9800
C14 H14B 0.9800
C14 H14C 0.9800
C15 H15A 0.9800
C15 H15B 0.9800
C15 H15C 0.9800
C16 C17 1.519(4)
C16 H16A 0.9900
C16 H16B 0.9900
C17 H17A 0.9800
C17 H17B 0.9800
C17 H17C 0.9800
C18 C19 1.516(4)
C18 H18A 0.9900
C18 H18B 0.9900
C19 H19A 0.9800
C19 H19B 0.9800
C19 H19C 0.9800
Rh2 N6 1.922(2)
Rh2 N4 2.008(2)
Rh2 N3 2.175(2)
Rh2 P2 2.2412(7)
P2 C21 1.848(3)
P2 C32 1.877(3)
P2 C28 1.880(3)
N3 C36 1.497(4)
N3 C38 1.499(4)
N3 C27 1.501(4)
N4 C26 1.356(4)
N4 C22 1.363(4)
C21 C22 1.501(4)
C21 H21A 0.9900
C21 H21B 0.9900
C22 C23 1.380(4)
C23 C24 1.384(4)
C23 H23 0.9500
C24 C25 1.385(4)
C24 H24 0.9500
C25 C26 1.387(4)
C25 H25 0.9500
C26 C27 1.494(4)
C27 H27A 0.9900
C27 H27B 0.9900
C28 C30 1.539(4)
C28 C31 1.540(4)
C28 C29 1.541(4)
C29 H29A 0.9800
C29 H29B 0.9800
C29 H29C 0.9800
C30 H30A 0.9800
C30 H30B 0.9800
C30 H30C 0.9800
C31 H31A 0.9800
C31 H31B 0.9800
C31 H31C 0.9800
C32 C33 1.526(4)
C32 C34 1.530(4)
C32 C35 1.551(4)
C33 H33A 0.9800
C33 H33B 0.9800
C33 H33C 0.9800
C34 H34A 0.9800
C34 H34B 0.9800
C34 H34C 0.9800
C35 H35A 0.9800
C35 H35B 0.9800
C35 H35C 0.9800
C36 C37 1.509(4)
C36 H36A 0.9900
C36 H36B 0.9900
C37 H37A 0.9800
C37 H37B 0.9800
C37 H37C 0.9800
C38 C39 1.513(4)
C38 H38A 0.9900
C38 H38B 0.9900
C39 H39A 0.9800
C39 H39B 0.9800
C39 H39C 0.9800
N5 N6 1.124(3)
B1 F3 1.369(4)
B1 F2 1.378(4)
B1 F4 1.398(4)
B1 F1 1.403(4)
B2 F7 1.375(5)
B2 F8 1.380(5)
B2 F6 1.387(5)
B2 F5 1.393(4)
O1 C41 1.204(5)
C41 C43 1.455(7)
C41 C42B 1.485(14)
C41 C42A 1.516(9)
C42A H42A 0.9800
C42A H42B 0.9800
C42A H42C 0.9800
C42B H42D 0.9800
C42B H42E 0.9800
C42B H42F 0.9800
C43 H43A 0.9800
C43 H43B 0.9800
C43 H43C 0.9800

loop_
_geom_torsion_atom_site_label_1
_geom_torsion_atom_site_label_2
_geom_torsion_atom_site_label_3
_geom_torsion_atom_site_label_4
_geom_torsion
N5 Rh1 P1 C1 -158.11(12)
N2 Rh1 P1 C1 17.11(12)
N1 Rh1 P1 C1 33.3(3)
N5 Rh1 P1 C12 -45.46(13)
N2 Rh1 P1 C12 129.76(13)
N1 Rh1 P1 C12 145.9(3)
N5 Rh1 P1 C8 91.92(12)
N2 Rh1 P1 C8 -92.85(12)
N1 Rh1 P1 C8 -76.7(3)
N5 Rh1 N1 C18 71.00(19)
N2 Rh1 N1 C18 -104.12(19)
P1 Rh1 N1 C18 -120.3(2)
N5 Rh1 N1 C7 -169.27(17)
N2 Rh1 N1 C7 15.61(17)
P1 Rh1 N1 C7 -0.6(4)
N5 Rh1 N1 C16 -49.64(19)
N2 Rh1 N1 C16 135.25(19)
P1 Rh1 N1 C16 119.0(2)
N1 Rh1 N2 C6 -5.9(2)
P1 Rh1 N2 C6 169.9(2)
N1 Rh1 N2 C2 171.9(2)
P1 Rh1 N2 C2 -12.3(2)
C12 P1 C1 C2 -147.4(2)
C8 P1 C1 C2 93.5(2)
Rh1 P1 C1 C2 -22.7(2)
C6 N2 C2 C3 -0.6(4)
Rh1 N2 C2 C3 -178.4(2)
C6 N2 C2 C1 177.0(2)
Rh1 N2 C2 C1 -0.8(3)
P1 C1 C2 N2 17.0(3)
P1 C1 C2 C3 -165.4(2)
N2 C2 C3 C4 0.6(4)
C1 C2 C3 C4 -176.8(3)
C2 C3 C4 C5 0.7(5)
C3 C4 C5 C6 -1.9(5)
C2 N2 C6 C5 -0.7(4)
Rh1 N2 C6 C5 177.2(2)
C2 N2 C6 C7 176.0(2)
Rh1 N2 C6 C7 -6.0(3)
C4 C5 C6 N2 2.0(5)
C4 C5 C6 C7 -174.6(3)
N2 C6 C7 N1 20.5(4)
C5 C6 C7 N1 -162.8(3)
C18 N1 C7 C6 98.3(3)
C16 N1 C7 C6 -145.1(2)
Rh1 N1 C7 C6 -22.9(3)
C1 P1 C8 C11 68.3(2)
C12 P1 C8 C11 -43.4(3)
Rh1 P1 C8 C11 176.43(19)
C1 P1 C8 C10 -52.0(2)
C12 P1 C8 C10 -163.7(2)
Rh1 P1 C8 C10 56.1(2)
C1 P1 C8 C9 -168.7(2)
C12 P1 C8 C9 79.6(2)
Rh1 P1 C8 C9 -60.6(2)
C1 P1 C12 C13 -169.1(2)
C8 P1 C12 C13 -57.1(2)
Rh1 P1 C12 C13 79.6(2)
C1 P1 C12 C15 -45.0(3)
C8 P1 C12 C15 67.0(3)
Rh1 P1 C12 C15 -156.3(2)
C1 P1 C12 C14 73.5(2)
C8 P1 C12 C14 -174.55(19)
Rh1 P1 C12 C14 -37.8(2)
C18 N1 C16 C17 -171.3(2)
C7 N1 C16 C17 70.2(3)
Rh1 N1 C16 C17 -47.9(3)
C7 N1 C18 C19 -63.2(3)
C16 N1 C18 C19 178.8(2)
Rh1 N1 C18 C19 54.6(3)
N6 Rh2 P2 C21 166.75(12)
N4 Rh2 P2 C21 -13.22(12)
N3 Rh2 P2 C21 -32.6(3)
N6 Rh2 P2 C32 -83.38(12)
N4 Rh2 P2 C32 96.64(12)
N3 Rh2 P2 C32 77.2(3)
N6 Rh2 P2 C28 53.57(13)
N4 Rh2 P2 C28 -126.41(13)
N3 Rh2 P2 C28 -145.8(3)
N6 Rh2 N3 C36 -51.6(2)
N4 Rh2 N3 C36 128.1(2)
P2 Rh2 N3 C36 147.6(2)
N6 Rh2 N3 C38 68.69(18)
N4 Rh2 N3 C38 -111.61(18)
P2 Rh2 N3 C38 -92.1(3)
N6 Rh2 N3 C27 -172.46(18)
N4 Rh2 N3 C27 7.25(18)
P2 Rh2 N3 C27 26.8(4)
N3 Rh2 N4 C26 5.10(19)
P2 Rh2 N4 C26 -170.1(2)
N3 Rh2 N4 C22 176.1(2)
P2 Rh2 N4 C22 0.9(2)
C32 P2 C21 C22 -94.2(2)
C28 P2 C21 C22 148.4(2)
Rh2 P2 C21 C22 24.4(2)
C26 N4 C22 C23 4.4(4)
Rh2 N4 C22 C23 -166.3(2)
C26 N4 C22 C21 -173.0(2)
Rh2 N4 C22 C21 16.3(3)
P2 C21 C22 N4 -27.2(3)
P2 C21 C22 C23 155.5(3)
N4 C22 C23 C24 -1.7(4)
C21 C22 C23 C24 175.5(3)
C22 C23 C24 C25 -1.3(5)
C23 C24 C25 C26 1.6(5)
C22 N4 C26 C25 -4.1(4)
Rh2 N4 C26 C25 167.2(2)
C22 N4 C26 C27 171.6(3)
Rh2 N4 C26 C27 -17.1(3)
C24 C25 C26 N4 1.1(4)
C24 C25 C26 C27 -174.3(3)
N4 C26 C27 N3 23.5(4)
C25 C26 C27 N3 -160.9(3)
C36 N3 C27 C26 -141.0(2)
C38 N3 C27 C26 101.3(3)
Rh2 N3 C27 C26 -17.5(3)
C21 P2 C28 C30 160.0(2)
C32 P2 C28 C30 49.0(2)
Rh2 P2 C28 C30 -88.9(2)
C21 P2 C28 C31 36.1(3)
C32 P2 C28 C31 -75.0(3)
Rh2 P2 C28 C31 147.15(19)
C21 P2 C28 C29 -82.3(2)
C32 P2 C28 C29 166.7(2)
Rh2 P2 C28 C29 28.8(2)
C21 P2 C32 C33 168.5(2)
C28 P2 C32 C33 -79.7(2)
Rh2 P2 C32 C33 60.2(2)
C21 P2 C32 C34 -66.8(2)
C28 P2 C32 C34 45.0(3)
Rh2 P2 C32 C34 -175.10(18)
C21 P2 C32 C35 52.3(2)
C28 P2 C32 C35 164.1(2)
Rh2 P2 C32 C35 -56.0(2)
C38 N3 C36 C37 -169.1(3)
C27 N3 C36 C37 72.1(3)
Rh2 N3 C36 C37 -47.8(3)
C36 N3 C38 C39 176.8(2)
C27 N3 C38 C39 -64.5(3)
Rh2 N3 C38 C39 53.1(3)
